data_4314869
loop_
_publ_author_name
'John E. Bercaw'
'Alec C. Durrell'
'Harry B. Gray'
'Jennifer C. Green'
'Nilay Hazari'
'Jay A. Labinger'
'Jay R. Winkler'

_publ_section_title
;
 Electronic Structures of PdII Dimers
;
_journal_name_full 'Inorganic Chemistry'
_journal_page_first 1801
_journal_page_last 1810
_journal_paper_doi 10.1021/ic902189g
_journal_volume 49
_journal_year 2010
_chemical_formula_moiety 'C22 H16 Cl2 N2 Pd2'
_chemical_formula_sum 'C22 H16 Cl2 N2 Pd2'
_chemical_formula_weight 592.07
_chemical_name_systematic
;
 ?
;
_space_group_IT_number 14
_symmetry_cell_setting monoclinic
_symmetry_space_group_name_Hall '-P 2ybc'
_symmetry_space_group_name_H-M 'P 1 21/c 1'
_atom_sites_solution_hydrogens difmap
_atom_sites_solution_primary direct
_atom_sites_solution_secondary difmap
_audit_creation_method SHELXL-97
_cell_angle_alpha 90.00
_cell_angle_beta 104.868(2)
_cell_angle_gamma 90.00
_cell_formula_units_Z 4
_cell_length_a 9.3288(4)
_cell_length_b 19.4207(8)
_cell_length_c 10.8265(5)
_cell_measurement_reflns_used 9214
_cell_measurement_temperature 100(2)
_cell_measurement_theta_max 39.09
_cell_measurement_theta_min 2.49
_cell_volume 1895.79(14)
_computing_cell_refinement 'Bruker SAINT-Plus v7.34A'
_computing_data_collection 'Bruker APEX2 v2.1-0'
_computing_data_reduction 'Bruker SAINT-Plus v7.34A'
_computing_molecular_graphics 'Bruker XP v5.1'
_computing_publication_material 'Bruker XCIF 2008'
_computing_structure_refinement 'SHELXL-97 (Sheldrick, 2008)'
_computing_structure_solution 'SHELXS-97 (Sheldrick, 2008)'
_diffrn_ambient_temperature 100(2)
_diffrn_measured_fraction_theta_full 0.939
_diffrn_measured_fraction_theta_max 0.939
_diffrn_measurement_device_type 'Bruker KAPPA APEX II'
_diffrn_measurement_method '\w scans; 14 settings'
_diffrn_radiation_monochromator graphite
_diffrn_radiation_source 'fine-focus sealed tube'
_diffrn_radiation_type MoK\a
_diffrn_radiation_wavelength 0.71073
_diffrn_reflns_av_R_equivalents 0.0264
_diffrn_reflns_av_sigmaI/netI 0.0183
_diffrn_reflns_limit_h_max 16
_diffrn_reflns_limit_h_min -16
_diffrn_reflns_limit_k_max 33
_diffrn_reflns_limit_k_min -34
_diffrn_reflns_limit_l_max 14
_diffrn_reflns_limit_l_min -19
_diffrn_reflns_number 65600
_diffrn_reflns_theta_full 39.12
_diffrn_reflns_theta_max 39.12
_diffrn_reflns_theta_min 2.10
_exptl_absorpt_coefficient_mu 2.190
_exptl_absorpt_correction_T_max 0.7477
_exptl_absorpt_correction_T_min 0.6050
_exptl_absorpt_correction_type multi-scan
_exptl_absorpt_process_details 'SADABS v2008/3, Bruker-AXS, Madison, WI'
_exptl_crystal_colour Yellow
_exptl_crystal_density_diffrn 2.074
_exptl_crystal_density_method 'not measured'
_exptl_crystal_description Blade
_exptl_crystal_F_000 1152
_exptl_crystal_size_max 0.18
_exptl_crystal_size_mid 0.16
_exptl_crystal_size_min 0.07
_refine_diff_density_max 0.802
_refine_diff_density_min -0.613
_refine_diff_density_rms 0.101
_refine_ls_extinction_method none
_refine_ls_goodness_of_fit_ref 2.217
_refine_ls_hydrogen_treatment Unrestrained
_refine_ls_matrix_type 'Full matrix'
_refine_ls_number_parameters 317
_refine_ls_number_reflns 10445
_refine_ls_number_restraints 0
_refine_ls_restrained_S_all 2.217
_refine_ls_R_factor_all 0.0278
_refine_ls_R_factor_gt 0.0214
_refine_ls_shift/su_max 0.001
_refine_ls_shift/su_mean 0.000
_refine_ls_structure_factor_coef Fsqd
_refine_ls_weighting_details w=1/s^2^(Fo^2^)
_refine_ls_weighting_scheme sigma
_refine_ls_wR_factor_gt 0.0407
_refine_ls_wR_factor_ref 0.0411
_reflns_number_gt 9212
_reflns_number_total 10445
_reflns_threshold_expression >2sigma(I)
_cod_data_source_file ic902189g_si_002_5.cif
_cod_data_source_block COMPOUND_5
_cod_depositor_comments
;
The following automatic conversions were performed:

'_symmetry_cell_setting' value 'Monoclinic' changed to 'monoclinic'
according to the built-in table from CIF Core dictionary named
'cif_core.dic' version 2.4.1 from
2010-06-29.

'_refine_ls_weighting_scheme' value 'Sigma' changed to
'sigma' according to the built-in table from CIF Core dictionary
named 'cif_core.dic' version 2.4.1 from 2010-06-29.

Automatic conversion script
Id: cif_fix_values 1646 2011-03-28 12:23:43Z adriana 

The following automatic conversions were performed:

'_atom_sites_solution_primary' value 'Direct methods' was changed to
'direct'.

'_atom_sites_solution_secondary' value 'Difference Fourier map' was
changed to 'difmap'.

'_atom_sites_solution_hydrogens' value 'Difference Fourier map' was
changed to 'difmap'.

Automatic conversion script
Id: cif_fix_values 6452 2018-10-05 10:23:21Z andrius 
;
_cod_database_code 4314869

loop_
_symmetry_equiv_pos_as_xyz
'x, y, z'
'-x, y+1/2, -z+1/2'
'-x, -y, -z'
'x, -y-1/2, z-1/2'

loop_
_atom_site_label
_atom_site_type_symbol
_atom_site_fract_x
_atom_site_fract_y
_atom_site_fract_z
_atom_site_U_iso_or_equiv
_atom_site_adp_type
_atom_site_occupancy
_atom_site_symmetry_multiplicity
_atom_site_calc_flag
_atom_site_refinement_flags
_atom_site_disorder_assembly
_atom_site_disorder_group
Pd1 Pd 0.098778(9) 0.110385(4) 0.028778(7) 0.01143(2) Uani 1 1 d . . .
Pd2 Pd 0.013944(9) 0.000846(4) 0.256071(7) 0.01252(2) Uani 1 1 d . . .
Cl1 Cl -0.12549(3) 0.064981(15) 0.07182(3) 0.01969(5) Uani 1 1 d . . .
Cl2 Cl 0.22705(3) 0.055515(16) 0.22008(3) 0.02136(6) Uani 1 1 d . . .
N1 N -0.00068(10) 0.16642(5) -0.12595(9) 0.01467(17) Uani 1 1 d . . .
N2 N -0.16008(11) -0.04604(5) 0.29851(9) 0.01861(19) Uani 1 1 d . . .
C1 C -0.14831(12) 0.16704(6) -0.18268(10) 0.01523(19) Uani 1 1 d . . .
C2 C -0.20703(13) 0.20697(6) -0.28972(11) 0.0166(2) Uani 1 1 d . . .
C3 C -0.11264(14) 0.24629(6) -0.34159(11) 0.0164(2) Uani 1 1 d . . .
C4 C 0.03814(13) 0.24603(6) -0.28354(11) 0.0152(2) Uani 1 1 d . . .
C5 C 0.09321(12) 0.20591(5) -0.17544(10) 0.01218(18) Uani 1 1 d . . .
C6 C 0.24917(12) 0.19950(5) -0.10738(10) 0.01283(18) Uani 1 1 d . . .
C7 C 0.36496(13) 0.23450(6) -0.13973(11) 0.0165(2) Uani 1 1 d . . .
C8 C 0.51044(13) 0.22066(6) -0.07436(11) 0.0188(2) Uani 1 1 d . . .
C9 C 0.53938(13) 0.17158(7) 0.02229(11) 0.0185(2) Uani 1 1 d . . .
C10 C 0.42314(13) 0.13837(6) 0.05635(11) 0.0173(2) Uani 1 1 d . . .
C11 C 0.27813(11) 0.15237(5) -0.00697(10) 0.01178(18) Uani 1 1 d . . .
C12 C -0.30447(13) -0.03815(7) 0.23284(12) 0.0203(2) Uani 1 1 d . . .
C13 C -0.41786(15) -0.07118(7) 0.27121(13) 0.0237(3) Uani 1 1 d . . .
C14 C -0.38226(16) -0.11349(7) 0.37814(13) 0.0256(3) Uani 1 1 d . . .
C15 C -0.23673(15) -0.12160(7) 0.44475(13) 0.0218(2) Uani 1 1 d . . .
C16 C -0.12489(13) -0.08744(6) 0.40491(11) 0.0155(2) Uani 1 1 d . . .
C17 C 0.03306(13) -0.09099(6) 0.46663(10) 0.01469(19) Uani 1 1 d . . .
C18 C 0.09640(15) -0.12987(6) 0.57563(11) 0.0190(2) Uani 1 1 d . . .
C19 C 0.24791(15) -0.12966(6) 0.62640(11) 0.0206(2) Uani 1 1 d . . .
C20 C 0.33806(15) -0.09052(6) 0.56884(11) 0.0191(2) Uani 1 1 d . . .
C21 C 0.27423(14) -0.05173(6) 0.46081(11) 0.0174(2) Uani 1 1 d . . .
C22 C 0.12286(12) -0.05169(5) 0.40889(10) 0.01204(18) Uani 1 1 d . . .
H1 H -0.214(2) 0.1408(9) -0.1470(15) 0.037(5) Uiso 1 1 d . . .
H2 H -0.3028(16) 0.2064(7) -0.3264(13) 0.017(4) Uiso 1 1 d . . .
H3 H -0.1500(15) 0.2766(7) -0.4156(12) 0.010(3) Uiso 1 1 d . . .
H4 H 0.0992(17) 0.2757(8) -0.3173(13) 0.021(4) Uiso 1 1 d . . .
H7 H 0.3404(18) 0.2684(8) -0.2072(14) 0.024(4) Uiso 1 1 d . . .
H8 H 0.5877(18) 0.2410(7) -0.0960(14) 0.022(4) Uiso 1 1 d . . .
H9 H 0.6366(17) 0.1586(7) 0.0636(13) 0.021(4) Uiso 1 1 d . . .
H10 H 0.4488(18) 0.1067(8) 0.1218(14) 0.025(4) Uiso 1 1 d . . .
H12 H -0.3249(18) -0.0086(8) 0.1597(14) 0.025(4) Uiso 1 1 d . . .
H13 H -0.5069(18) -0.0631(8) 0.2300(13) 0.025(4) Uiso 1 1 d . . .
H14 H -0.4545(18) -0.1339(8) 0.4014(14) 0.027(4) Uiso 1 1 d . . .
H15 H -0.209(2) -0.1482(9) 0.5212(16) 0.045(5) Uiso 1 1 d . . .
H18 H 0.0339(19) -0.1541(9) 0.6126(15) 0.035(4) Uiso 1 1 d . . .
H19 H 0.2956(16) -0.1542(7) 0.7031(13) 0.018(3) Uiso 1 1 d . . .
H20 H 0.4415(17) -0.0902(7) 0.6007(12) 0.016(3) Uiso 1 1 d . . .
H21 H 0.3316(19) -0.0242(8) 0.4235(14) 0.030(4) Uiso 1 1 d . . .

loop_
_atom_site_aniso_label
_atom_site_aniso_U_11
_atom_site_aniso_U_22
_atom_site_aniso_U_33
_atom_site_aniso_U_23
_atom_site_aniso_U_13
_atom_site_aniso_U_12
Pd1 0.01122(3) 0.01166(3) 0.01122(4) 0.00136(3) 0.00253(2) 0.00045(3)
Pd2 0.01369(4) 0.01141(4) 0.01341(4) 0.00134(3) 0.00523(3) 0.00077(3)
Cl1 0.01936(12) 0.02067(13) 0.01984(13) 0.00553(10) 0.00649(10) 0.00203(10)
Cl2 0.02032(13) 0.02436(14) 0.01932(13) 0.00857(11) 0.00495(10) -0.00148(11)
N1 0.0149(4) 0.0135(4) 0.0154(4) -0.0010(3) 0.0034(3) 0.0008(3)
N2 0.0191(5) 0.0159(4) 0.0221(5) -0.0053(4) 0.0075(4) -0.0015(4)
C1 0.0133(4) 0.0149(5) 0.0161(5) -0.0008(4) 0.0012(4) 0.0002(4)
C2 0.0148(5) 0.0170(5) 0.0159(5) -0.0010(4) -0.0001(4) 0.0034(4)
C3 0.0189(5) 0.0151(5) 0.0140(5) 0.0010(4) 0.0021(4) 0.0048(4)
C4 0.0175(5) 0.0135(5) 0.0153(5) 0.0023(4) 0.0055(4) 0.0024(4)
C5 0.0138(4) 0.0107(4) 0.0124(4) -0.0011(3) 0.0040(3) 0.0010(3)
C6 0.0135(4) 0.0110(4) 0.0139(5) -0.0016(4) 0.0033(3) 0.0004(4)
C7 0.0172(5) 0.0148(5) 0.0181(5) 0.0005(4) 0.0055(4) -0.0013(4)
C8 0.0151(5) 0.0199(5) 0.0221(6) -0.0025(4) 0.0061(4) -0.0041(4)
C9 0.0129(5) 0.0220(6) 0.0190(5) -0.0020(4) 0.0012(4) -0.0012(4)
C10 0.0138(5) 0.0191(5) 0.0177(5) 0.0002(4) 0.0016(4) -0.0006(4)
C11 0.0116(4) 0.0116(4) 0.0119(4) -0.0020(3) 0.0024(3) 0.0003(3)
C12 0.0177(5) 0.0190(5) 0.0249(6) -0.0073(5) 0.0069(4) -0.0020(4)
C13 0.0175(5) 0.0249(6) 0.0301(7) -0.0108(5) 0.0087(5) -0.0053(5)
C14 0.0249(6) 0.0252(6) 0.0319(7) -0.0102(5) 0.0169(5) -0.0119(5)
C15 0.0264(6) 0.0191(6) 0.0234(6) -0.0047(5) 0.0130(5) -0.0076(5)
C16 0.0199(5) 0.0125(5) 0.0166(5) -0.0040(4) 0.0092(4) -0.0033(4)
C17 0.0212(5) 0.0107(4) 0.0135(5) -0.0022(4) 0.0070(4) -0.0011(4)
C18 0.0301(6) 0.0131(5) 0.0153(5) 0.0009(4) 0.0085(4) -0.0025(4)
C19 0.0320(7) 0.0150(5) 0.0137(5) 0.0010(4) 0.0037(4) 0.0020(5)
C20 0.0233(6) 0.0172(5) 0.0155(5) -0.0011(4) 0.0024(4) 0.0031(4)
C21 0.0225(6) 0.0143(5) 0.0151(5) 0.0002(4) 0.0044(4) 0.0018(4)
C22 0.0160(5) 0.0100(4) 0.0112(4) -0.0011(3) 0.0054(3) 0.0016(4)

loop_
_atom_type_symbol
_atom_type_description
_atom_type_scat_dispersion_real
_atom_type_scat_dispersion_imag
_atom_type_scat_source
C C 0.0033 0.0016 'International Tables Vol C Tables 4.2.6.8 and 6.1.1.4'
H H 0.0000 0.0000 'International Tables Vol C Tables 4.2.6.8 and 6.1.1.4'
N N 0.0061 0.0033 'International Tables Vol C Tables 4.2.6.8 and 6.1.1.4'
Cl Cl 0.1484 0.1585 'International Tables Vol C Tables 4.2.6.8 and 6.1.1.4'
Pd Pd -0.9988 1.0072 'International Tables Vol C Tables 4.2.6.8 and 6.1.1.4'

loop_
_geom_angle_atom_site_label_1
_geom_angle_atom_site_label_2
_geom_angle_atom_site_label_3
_geom_angle
_geom_angle_site_symmetry_1
_geom_angle_site_symmetry_3
_geom_angle_publ_flag
C11 Pd1 N1 81.22(4) . . yes
C11 Pd1 Cl2 95.36(3) . . yes
N1 Pd1 Cl2 173.98(3) . . yes
C11 Pd1 Cl1 177.08(3) . . yes
N1 Pd1 Cl1 96.91(3) . . yes
Cl2 Pd1 Cl1 86.295(10) . . yes
C22 Pd2 N2 81.25(4) . . yes
C22 Pd2 Cl2 95.48(3) . . yes
N2 Pd2 Cl2 176.34(3) . . yes
C22 Pd2 Cl1 178.32(3) . . yes
N2 Pd2 Cl1 97.24(3) . . yes
Cl2 Pd2 Cl1 86.004(10) . . yes
Pd1 Cl1 Pd2 92.161(11) . . ?
Pd1 Cl2 Pd2 95.080(11) . . ?
C1 N1 C5 119.60(9) . . ?
C1 N1 Pd1 125.39(8) . . ?
C5 N1 Pd1 115.01(7) . . ?
C12 N2 C16 119.70(11) . . ?
C12 N2 Pd2 125.28(9) . . ?
C16 N2 Pd2 115.00(8) . . ?
N1 C1 C2 121.43(11) . . ?
N1 C1 H1 119.8(10) . . ?
C2 C1 H1 118.7(10) . . ?
C1 C2 C3 119.38(11) . . ?
C1 C2 H2 120.5(9) . . ?
C3 C2 H2 120.0(9) . . ?
C4 C3 C2 119.34(10) . . ?
C4 C3 H3 118.6(8) . . ?
C2 C3 H3 122.0(8) . . ?
C3 C4 C5 119.78(11) . . ?
C3 C4 H4 117.6(9) . . ?
C5 C4 H4 122.5(9) . . ?
N1 C5 C4 120.46(10) . . ?
N1 C5 C6 114.15(9) . . ?
C4 C5 C6 125.36(10) . . ?
C11 C6 C7 120.55(10) . . ?
C11 C6 C5 114.77(10) . . ?
C7 C6 C5 124.63(10) . . ?
C8 C7 C6 119.80(11) . . ?
C8 C7 H7 122.0(9) . . ?
C6 C7 H7 118.2(9) . . ?
C7 C8 C9 119.54(11) . . ?
C7 C8 H8 121.6(10) . . ?
C9 C8 H8 118.8(10) . . ?
C10 C9 C8 120.25(11) . . ?
C10 C9 H9 118.3(9) . . ?
C8 C9 H9 121.4(9) . . ?
C11 C10 C9 120.63(11) . . ?
C11 C10 H10 122.8(10) . . ?
C9 C10 H10 116.5(10) . . ?
C10 C11 C6 119.14(10) . . ?
C10 C11 Pd1 126.20(8) . . ?
C6 C11 Pd1 114.66(8) . . ?
N2 C12 C13 121.30(13) . . ?
N2 C12 H12 117.4(10) . . ?
C13 C12 H12 121.3(10) . . ?
C12 C13 C14 119.02(13) . . ?
C12 C13 H13 118.3(10) . . ?
C14 C13 H13 122.7(10) . . ?
C15 C14 C13 119.89(12) . . ?
C15 C14 H14 121.9(11) . . ?
C13 C14 H14 118.2(11) . . ?
C14 C15 C16 120.02(13) . . ?
C14 C15 H15 121.9(11) . . ?
C16 C15 H15 118.0(11) . . ?
N2 C16 C15 120.06(11) . . ?
N2 C16 C17 114.13(10) . . ?
C15 C16 C17 125.81(11) . . ?
C22 C17 C18 120.12(11) . . ?
C22 C17 C16 114.98(10) . . ?
C18 C17 C16 124.90(10) . . ?
C19 C18 C17 120.19(11) . . ?
C19 C18 H18 121.9(11) . . ?
C17 C18 H18 117.9(11) . . ?
C18 C19 C20 119.86(11) . . ?
C18 C19 H19 122.9(8) . . ?
C20 C19 H19 117.2(8) . . ?
C21 C20 C19 119.63(12) . . ?
C21 C20 H20 119.0(8) . . ?
C19 C20 H20 121.4(8) . . ?
C22 C21 C20 121.05(11) . . ?
C22 C21 H21 118.1(11) . . ?
C20 C21 H21 120.8(11) . . ?
C21 C22 C17 119.15(10) . . ?
C21 C22 Pd2 126.22(8) . . ?
C17 C22 Pd2 114.63(8) . . ?

loop_
_geom_bond_atom_site_label_1
_geom_bond_atom_site_label_2
_geom_bond_distance
_geom_bond_site_symmetry_2
_geom_bond_publ_flag
Pd1 C11 1.9865(10) . yes
Pd1 N1 2.0134(9) . yes
Pd1 Cl2 2.3633(3) . yes
Pd1 Cl1 2.4233(3) . yes
Pd2 C22 1.9869(10) . yes
Pd2 N2 2.0146(10) . yes
Pd2 Cl2 2.3725(3) . yes
Pd2 Cl1 2.4271(3) . yes
N1 C1 1.3564(14) . ?
N1 C5 1.3723(14) . ?
N2 C12 1.3608(16) . ?
N2 C16 1.3737(15) . ?
C1 C2 1.3851(16) . ?
C1 H1 0.953(17) . ?
C2 C3 1.3883(17) . ?
C2 H2 0.880(15) . ?
C3 C4 1.3856(17) . ?
C3 H3 0.983(13) . ?
C4 C5 1.3901(15) . ?
C4 H4 0.947(14) . ?
C5 C6 1.4577(15) . ?
C6 C11 1.3935(15) . ?
C6 C7 1.3949(16) . ?
C7 C8 1.3864(17) . ?
C7 H7 0.966(15) . ?
C8 C9 1.3896(17) . ?
C8 H8 0.904(15) . ?
C9 C10 1.3905(16) . ?
C9 H9 0.937(15) . ?
C10 C11 1.3777(15) . ?
C10 H10 0.923(15) . ?
C12 C13 1.3886(17) . ?
C12 H12 0.957(15) . ?
C13 C14 1.389(2) . ?
C13 H13 0.851(16) . ?
C14 C15 1.373(2) . ?
C14 H14 0.872(15) . ?
C15 C16 1.3949(16) . ?
C15 H15 0.954(17) . ?
C16 C17 1.4550(17) . ?
C17 C22 1.3942(15) . ?
C17 C18 1.3979(17) . ?
C18 C19 1.3788(19) . ?
C18 H18 0.917(16) . ?
C19 C20 1.3936(18) . ?
C19 H19 0.962(14) . ?
C20 C21 1.3903(16) . ?
C20 H20 0.938(15) . ?
C21 C22 1.3793(16) . ?
C21 H21 0.919(16) . ?
